data_2204967
loop_
_publ_author_name
'Zheng, Pengwu'
'Li, Chunbao'
'Wang, Wei'
'Zhao, Bing'

_publ_section_title
;
 <i>tert</i>-Butyl 3-oxospiro[indan-1,4'-piperidine]-1'-carboxylate
;
_journal_issue 1
_journal_name_full 'Acta Crystallographica Section E'
_journal_page_first o10
_journal_page_last o11
_journal_paper_doi 10.1107/S1600536804031058
_journal_volume 61
_journal_year 2005
_chemical_formula_iupac 'C18 H23 N O3'
_chemical_formula_moiety 'C18 H23 N O3'
_chemical_formula_sum 'C18 H23 N O3'
_chemical_formula_weight 301.37
_chemical_melting_point 393
_chemical_name_systematic
;
tert-Butyl 3-oxospiro[indan-1,4'-piperidine]-1'-carboxylate
;
_space_group_IT_number 14
_symmetry_cell_setting monoclinic
_symmetry_space_group_name_Hall '-P 2ybc'
_symmetry_space_group_name_H-M 'P 1 21/c 1'
_atom_sites_solution_hydrogens geom
_atom_sites_solution_primary direct
_atom_sites_solution_secondary difmap
_cell_angle_alpha 90
_cell_angle_beta 102.850(8)
_cell_angle_gamma 90
_cell_formula_units_Z 4
_cell_length_a 12.998(6)
_cell_length_b 15.198(6)
_cell_length_c 8.543(4)
_cell_measurement_reflns_used 757
_cell_measurement_temperature 293(2)
_cell_measurement_theta_max 21.47
_cell_measurement_theta_min 2.93
_cell_volume 1645.3(13)
_computing_cell_refinement SMART
_computing_data_collection 'SMART (Bruker, 1997)'
_computing_data_reduction 'SAINT (Bruker, 1997)'
_computing_molecular_graphics 'SHELXTL (Bruker, 1997)'
_computing_publication_material SHELXTL
_computing_structure_refinement 'SHELXL97 (Sheldrick, 1997)'
_computing_structure_solution 'SHELXS97 (Sheldrick, 1997)'
_diffrn_ambient_temperature 293(2)
_diffrn_measured_fraction_theta_full 1.000
_diffrn_measured_fraction_theta_max 1.000
_diffrn_measurement_device_type 'Bruker SMART CCD area-detector'
_diffrn_measurement_method '\f and \w'
_diffrn_radiation_monochromator graphite
_diffrn_radiation_source 'fine-focus sealed tube'
_diffrn_radiation_type MoK\a
_diffrn_radiation_wavelength 0.71073
_diffrn_reflns_av_R_equivalents 0.0495
_diffrn_reflns_av_sigmaI/netI 0.0646
_diffrn_reflns_limit_h_max 15
_diffrn_reflns_limit_h_min -12
_diffrn_reflns_limit_k_max 18
_diffrn_reflns_limit_k_min -15
_diffrn_reflns_limit_l_max 10
_diffrn_reflns_limit_l_min -10
_diffrn_reflns_number 6761
_diffrn_reflns_theta_full 25.03
_diffrn_reflns_theta_max 25.03
_diffrn_reflns_theta_min 1.61
_diffrn_standards_number 0
_exptl_absorpt_coefficient_mu 0.082
_exptl_absorpt_correction_T_max 0.988
_exptl_absorpt_correction_T_min 0.981
_exptl_absorpt_correction_type multi-scan
_exptl_absorpt_process_details '(SADABS; Sheldrick, 1996)'
_exptl_crystal_colour colorless
_exptl_crystal_density_diffrn 1.217
_exptl_crystal_density_method 'not measured'
_exptl_crystal_description prism
_exptl_crystal_F_000 648
_exptl_crystal_size_max 0.25
_exptl_crystal_size_mid 0.20
_exptl_crystal_size_min 0.15
_refine_diff_density_max 0.124
_refine_diff_density_min -0.120
_refine_ls_extinction_method none
_refine_ls_goodness_of_fit_ref 0.996
_refine_ls_hydrogen_treatment constr
_refine_ls_matrix_type full
_refine_ls_number_parameters 202
_refine_ls_number_reflns 2913
_refine_ls_number_restraints 0
_refine_ls_restrained_S_all 0.996
_refine_ls_R_factor_all 0.1148
_refine_ls_R_factor_gt 0.0495
_refine_ls_shift/su_max 0.000
_refine_ls_shift/su_mean 0.000
_refine_ls_structure_factor_coef Fsqd
_refine_ls_weighting_details 'w = 1/[\s^2^(Fo^2^)+(0.0729P)^2^] where P = (Fo^2^+2Fc^2^)/3'
_refine_ls_weighting_scheme calc
_refine_ls_wR_factor_gt 0.1108
_refine_ls_wR_factor_ref 0.1497
_reflns_number_gt 1547
_reflns_number_total 2913
_reflns_threshold_expression I>2\s(I)
_cod_data_source_file sj6034.cif
_cod_data_source_block I
_cod_original_cell_volume 1645.4(12)
_cod_original_sg_symbol_H-M 'P 21/c'
_cod_database_code 2204967
_cod_database_fobs_code 2204967

loop_
_symmetry_equiv_pos_as_xyz
'x, y, z'
'-x, y+1/2, -z+1/2'
'-x, -y, -z'
'x, -y-1/2, z-1/2'

loop_
_atom_site_label
_atom_site_fract_x
_atom_site_fract_y
_atom_site_fract_z
_atom_site_U_iso_or_equiv
_atom_site_adp_type
_atom_site_calc_flag
_atom_site_refinement_flags
_atom_site_occupancy
_atom_site_type_symbol
O1 0.08477(17) -0.11411(14) 1.0860(2) 0.0823(7) Uani d . 1 O
O2 0.36138(16) 0.35659(13) 0.9884(3) 0.0796(7) Uani d . 1 O
O3 0.50136(15) 0.26314(11) 1.0421(2) 0.0645(6) Uani d . 1 O
N1 0.33851(17) 0.20864(13) 0.9817(3) 0.0591(7) Uani d . 1 N
C1 0.1157(2) -0.06545(18) 0.9928(3) 0.0526(7) Uani d . 1 C
C2 0.1061(2) -0.07890(16) 0.8212(3) 0.0480(7) Uani d . 1 C
C3 0.0579(2) -0.14749(19) 0.7260(4) 0.0691(9) Uani d . 1 C
H3 0.0261 -0.1933 0.7699 0.083 Uiso calc R 1 H
C4 0.0579(3) -0.1464(2) 0.5669(4) 0.0766(10) Uani d . 1 C
H4 0.0259 -0.1920 0.5012 0.092 Uiso calc R 1 H
C5 0.1049(2) -0.0783(2) 0.5018(4) 0.0702(9) Uani d . 1 C
H5 0.1035 -0.0784 0.3924 0.084 Uiso calc R 1 H
C6 0.1544(2) -0.00972(18) 0.5969(3) 0.0544(7) Uani d . 1 C
H6 0.1866 0.0357 0.5527 0.065 Uiso calc R 1 H
C7 0.15467(18) -0.01039(15) 0.7590(3) 0.0415(6) Uani d . 1 C
C8 0.20528(19) 0.05521(15) 0.8861(3) 0.0411(6) Uani d . 1 C
C9 0.1696(2) 0.02124(16) 1.0366(3) 0.0497(7) Uani d . 1 C
H9A 0.2302 0.0139 1.1254 0.060 Uiso calc R 1 H
H9B 0.1214 0.0628 1.0684 0.060 Uiso calc R 1 H
C10 0.16783(19) 0.14918(15) 0.8412(3) 0.0476(7) Uani d . 1 C
H10A 0.1797 0.1630 0.7358 0.057 Uiso calc R 1 H
H10B 0.0926 0.1528 0.8353 0.057 Uiso calc R 1 H
C11 0.2243(2) 0.21647(17) 0.9611(4) 0.0615(8) Uani d . 1 C
H11A 0.2021 0.2752 0.9237 0.074 Uiso calc R 1 H
H11B 0.2054 0.2075 1.0636 0.074 Uiso calc R 1 H
C12 0.3809(2) 0.12116(16) 1.0273(3) 0.0565(8) Uani d . 1 C
H12A 0.3713 0.1068 1.1338 0.068 Uiso calc R 1 H
H12B 0.4560 0.1204 1.0304 0.068 Uiso calc R 1 H
C13 0.32569(19) 0.05336(16) 0.9086(3) 0.0472(7) Uani d . 1 C
H13A 0.3514 -0.0047 0.9452 0.057 Uiso calc R 1 H
H13B 0.3434 0.0637 0.8057 0.057 Uiso calc R 1 H
C14 0.3975(2) 0.28281(19) 1.0038(3) 0.0598(8) Uani d . 1 C
C15 0.5828(2) 0.33222(18) 1.0782(3) 0.0565(7) Uani d . 1 C
C16 0.6850(2) 0.27924(19) 1.1159(4) 0.0724(9) Uani d . 1 C
H16A 0.6818 0.2367 1.1978 0.109 Uiso calc R 1 H
H16B 0.7435 0.3182 1.1530 0.109 Uiso calc R 1 H
H16C 0.6939 0.2495 1.0207 0.109 Uiso calc R 1 H
C17 0.5687(3) 0.38405(19) 1.2226(4) 0.0808(10) Uani d . 1 C
H17A 0.5031 0.4155 1.1965 0.121 Uiso calc R 1 H
H17B 0.6258 0.4251 1.2530 0.121 Uiso calc R 1 H
H17C 0.5683 0.3446 1.3101 0.121 Uiso calc R 1 H
C18 0.5776(3) 0.3904(2) 0.9335(4) 0.0820(10) Uani d . 1 C
H18A 0.5826 0.3548 0.8427 0.123 Uiso calc R 1 H
H18B 0.6350 0.4316 0.9551 0.123 Uiso calc R 1 H
H18C 0.5119 0.4218 0.9107 0.123 Uiso calc R 1 H

loop_
_atom_site_aniso_label
_atom_site_aniso_U_11
_atom_site_aniso_U_22
_atom_site_aniso_U_33
_atom_site_aniso_U_12
_atom_site_aniso_U_13
_atom_site_aniso_U_23
O1 0.0860(17) 0.0852(16) 0.0805(15) -0.0196(12) 0.0285(13) 0.0253(12)
O2 0.0642(15) 0.0454(13) 0.1268(19) -0.0043(10) 0.0165(13) -0.0129(12)
O3 0.0445(13) 0.0515(12) 0.0948(15) -0.0124(9) 0.0100(10) -0.0127(10)
N1 0.0413(15) 0.0397(13) 0.0915(18) -0.0030(10) 0.0044(12) -0.0103(12)
C1 0.0420(17) 0.0576(18) 0.0580(18) -0.0025(13) 0.0107(13) 0.0127(15)
C2 0.0412(16) 0.0428(15) 0.0567(17) -0.0016(12) 0.0037(13) 0.0023(13)
C3 0.067(2) 0.0532(19) 0.082(2) -0.0093(15) 0.0043(17) -0.0049(17)
C4 0.076(3) 0.059(2) 0.085(3) 0.0011(17) -0.0027(19) -0.0247(19)
C5 0.064(2) 0.089(2) 0.0520(18) 0.0222(19) 0.0008(16) -0.0216(18)
C6 0.0519(18) 0.0616(18) 0.0496(17) 0.0071(14) 0.0109(13) -0.0016(15)
C7 0.0358(15) 0.0443(15) 0.0434(15) 0.0048(12) 0.0070(11) -0.0006(12)
C8 0.0394(15) 0.0399(14) 0.0433(14) -0.0011(11) 0.0078(11) 0.0018(12)
C9 0.0457(17) 0.0581(17) 0.0441(14) 0.0003(13) 0.0078(12) 0.0021(13)
C10 0.0359(15) 0.0450(15) 0.0600(16) 0.0004(12) 0.0062(12) 0.0005(13)
C11 0.0408(17) 0.0501(17) 0.090(2) 0.0016(13) 0.0075(15) -0.0100(15)
C12 0.0383(17) 0.0497(17) 0.077(2) -0.0027(12) 0.0034(14) -0.0044(14)
C13 0.0387(16) 0.0435(14) 0.0581(16) 0.0003(12) 0.0082(13) 0.0032(13)
C14 0.048(2) 0.053(2) 0.075(2) -0.0052(15) 0.0088(15) -0.0142(16)
C15 0.0482(18) 0.0609(18) 0.0593(18) -0.0196(14) 0.0097(14) -0.0057(15)
C16 0.051(2) 0.085(2) 0.078(2) -0.0114(16) 0.0084(16) 0.0011(18)
C17 0.089(3) 0.081(2) 0.072(2) -0.0211(19) 0.0165(18) -0.0196(18)
C18 0.081(3) 0.089(2) 0.079(2) -0.0120(19) 0.0224(18) 0.011(2)

loop_
_atom_type_symbol
_atom_type_description
_atom_type_scat_dispersion_real
_atom_type_scat_dispersion_imag
_atom_type_scat_source
C C 0.0033 0.0016
; International Tables
Vol. C, Tables 4.2.6.8 and 6.1.1.4
;
H H 0.0000 0.0000
; International Tables
Vol. C, Tables 4.2.6.8 and 6.1.1.4
;
N N 0.0061 0.0033
; International Tables
Vol. C, Tables 4.2.6.8 and 6.1.1.4
;
O O 0.0106 0.0060
; International Tables
Vol. C, Tables 4.2.6.8 and 6.1.1.4
;

loop_
_geom_angle_atom_site_label_1
_geom_angle_atom_site_label_2
_geom_angle_atom_site_label_3
_geom_angle
_geom_angle_publ_flag
C14 O3 C15 121.7(2) yes
C14 N1 C11 118.6(2) yes
C14 N1 C12 123.6(2) yes
C11 N1 C12 114.8(2) yes
O1 C1 C2 127.2(3) yes
O1 C1 C9 125.0(3) yes
C2 C1 C9 107.8(2) ?
C3 C2 C7 121.8(3) ?
C3 C2 C1 128.6(3) ?
C7 C2 C1 109.7(2) ?
C4 C3 C2 118.5(3) ?
C4 C3 H3 120.7 ?
C2 C3 H3 120.7 ?
C3 C4 C5 120.7(3) ?
C3 C4 H4 119.6 ?
C5 C4 H4 119.6 ?
C4 C5 C6 121.0(3) ?
C4 C5 H5 119.5 ?
C6 C5 H5 119.5 ?
C7 C6 C5 118.5(3) ?
C7 C6 H6 120.7 ?
C5 C6 H6 120.7 ?
C6 C7 C2 119.4(2) ?
C6 C7 C8 128.1(2) ?
C2 C7 C8 112.5(2) ?
C7 C8 C10 111.84(19) ?
C7 C8 C13 110.28(19) ?
C10 C8 C13 107.91(19) ?
C7 C8 C9 102.34(19) ?
C10 C8 C9 112.4(2) ?
C13 C8 C9 112.03(19) ?
C1 C9 C8 107.1(2) ?
C1 C9 H9A 110.3 ?
C8 C9 H9A 110.3 ?
C1 C9 H9B 110.3 ?
C8 C9 H9B 110.3 ?
H9A C9 H9B 108.5 ?
C11 C10 C8 112.4(2) ?
C11 C10 H10A 109.1 ?
C8 C10 H10A 109.1 ?
C11 C10 H10B 109.1 ?
C8 C10 H10B 109.1 ?
H10A C10 H10B 107.9 ?
N1 C11 C10 110.7(2) ?
N1 C11 H11A 109.5 ?
C10 C11 H11A 109.5 ?
N1 C11 H11B 109.5 ?
C10 C11 H11B 109.5 ?
H11A C11 H11B 108.1 ?
N1 C12 C13 110.3(2) ?
N1 C12 H12A 109.6 ?
C13 C12 H12A 109.6 ?
N1 C12 H12B 109.6 ?
C13 C12 H12B 109.6 ?
H12A C12 H12B 108.1 ?
C12 C13 C8 113.0(2) ?
C12 C13 H13A 109.0 ?
C8 C13 H13A 109.0 ?
C12 C13 H13B 109.0 ?
C8 C13 H13B 109.0 ?
H13A C13 H13B 107.8 ?
O2 C14 O3 125.0(3) yes
O2 C14 N1 124.2(3) yes
O3 C14 N1 110.8(2) yes
O3 C15 C18 110.3(2) ?
O3 C15 C17 109.3(2) ?
C18 C15 C17 111.9(3) ?
O3 C15 C16 102.7(2) ?
C18 C15 C16 111.2(2) ?
C17 C15 C16 111.1(2) ?
C15 C16 H16A 109.5 ?
C15 C16 H16B 109.5 ?
H16A C16 H16B 109.5 ?
C15 C16 H16C 109.5 ?
H16A C16 H16C 109.5 ?
H16B C16 H16C 109.5 ?
C15 C17 H17A 109.5 ?
C15 C17 H17B 109.5 ?
H17A C17 H17B 109.5 ?
C15 C17 H17C 109.5 ?
H17A C17 H17C 109.5 ?
H17B C17 H17C 109.5 ?
C15 C18 H18A 109.5 ?
C15 C18 H18B 109.5 ?
H18A C18 H18B 109.5 ?
C15 C18 H18C 109.5 ?
H18A C18 H18C 109.5 ?
H18B C18 H18C 109.5 ?

loop_
_geom_bond_atom_site_label_1
_geom_bond_atom_site_label_2
_geom_bond_distance
_geom_bond_publ_flag
O1 C1 1.219(3) yes
O2 C14 1.212(3) yes
O3 C14 1.349(3) yes
O3 C15 1.474(3) yes
N1 C14 1.353(3) yes
N1 C11 1.460(3) yes
N1 C12 1.459(3) yes
C1 C2 1.458(4) ?
C1 C9 1.500(3) ?
C2 C3 1.383(4) ?
C2 C7 1.384(3) ?
C3 C4 1.360(4) ?
C3 H3 0.9300 ?
C4 C5 1.380(4) ?
C4 H4 0.9300 ?
C5 C6 1.389(4) ?
C5 H5 0.9300 ?
C6 C7 1.384(3) ?
C6 H6 0.9300 ?
C7 C8 1.513(3) ?
C8 C10 1.530(3) ?
C8 C13 1.534(3) ?
C8 C9 1.549(3) ?
C9 H9A 0.9700 ?
C9 H9B 0.9700 ?
C10 C11 1.517(3) ?
C10 H10A 0.9700 ?
C10 H10B 0.9700 ?
C11 H11A 0.9700 ?
C11 H11B 0.9700 ?
C12 C13 1.511(3) ?
C12 H12A 0.9700 ?
C12 H12B 0.9700 ?
C13 H13A 0.9700 ?
C13 H13B 0.9700 ?
C15 C18 1.509(4) ?
C15 C17 1.509(4) ?
C15 C16 1.525(4) ?
C16 H16A 0.9600 ?
C16 H16B 0.9600 ?
C16 H16C 0.9600 ?
C17 H17A 0.9600 ?
C17 H17B 0.9600 ?
C17 H17C 0.9600 ?
C18 H18A 0.9600 ?
C18 H18B 0.9600 ?
C18 H18C 0.9600 ?

loop_
_geom_torsion_atom_site_label_1
_geom_torsion_atom_site_label_2
_geom_torsion_atom_site_label_3
_geom_torsion_atom_site_label_4
_geom_torsion
_geom_torsion_publ_flag
O1 C1 C2 C3 2.0(5) yes
C9 C1 C2 C3 -176.9(3) ?
O1 C1 C2 C7 -177.7(3) yes
C9 C1 C2 C7 3.3(3) ?
C7 C2 C3 C4 -0.6(4) ?
C1 C2 C3 C4 179.7(3) ?
C2 C3 C4 C5 -0.1(5) ?
C3 C4 C5 C6 0.7(5) ?
C4 C5 C6 C7 -0.7(4) ?
C5 C6 C7 C2 0.0(4) ?
C5 C6 C7 C8 178.3(2) ?
C3 C2 C7 C6 0.6(4) ?
C1 C2 C7 C6 -179.7(2) ?
C3 C2 C7 C8 -178.0(2) ?
C1 C2 C7 C8 1.8(3) ?
C6 C7 C8 C10 55.2(3) ?
C2 C7 C8 C10 -126.4(2) ?
C6 C7 C8 C13 -64.9(3) ?
C2 C7 C8 C13 113.5(2) ?
C6 C7 C8 C9 175.7(2) ?
C2 C7 C8 C9 -5.8(3) ?
O1 C1 C9 C8 174.1(3) ?
C2 C1 C9 C8 -6.9(3) ?
C7 C8 C9 C1 7.5(2) ?
C10 C8 C9 C1 127.7(2) ?
C13 C8 C9 C1 -110.6(2) ?
C7 C8 C10 C11 -175.5(2) ?
C13 C8 C10 C11 -54.1(3) ?
C9 C8 C10 C11 70.0(3) ?
C14 N1 C11 C10 143.6(2) ?
C12 N1 C11 C10 -55.2(3) ?
C8 C10 C11 N1 54.8(3) ?
C14 N1 C12 C13 -145.0(3) ?
C11 N1 C12 C13 54.9(3) ?
N1 C12 C13 C8 -54.6(3) ?
C7 C8 C13 C12 176.7(2) ?
C10 C8 C13 C12 54.3(3) ?
C9 C8 C13 C12 -70.0(3) ?
C15 O3 C14 O2 3.4(4) yes
C15 O3 C14 N1 -177.8(2) yes
C11 N1 C14 O2 -9.4(5) ?
C12 N1 C14 O2 -168.9(3) ?
C11 N1 C14 O3 171.7(2) ?
C12 N1 C14 O3 12.3(4) ?
C14 O3 C15 C18 -62.3(3) ?
C14 O3 C15 C17 61.1(3) ?
C14 O3 C15 C16 179.2(2) ?

loop_
_cod_related_entry_id
_cod_related_entry_database
_cod_related_entry_code
1 ChemSpider 13334318
